data_2107289
loop_
_publ_author_name
'Hori, Satoshi'
'Taminato, Sou'
'Suzuki, Kota'
'Hirayama, Masaaki'
'Kato, Yuki'
'Kanno, Ryoji'

_publ_section_title
;
 Structure--property relationships in lithium superionic conductors having
 a Li~10~GeP~2~S~12~-type structure
;
_journal_coeditor_code KC5021SUP1
_journal_issue 6
_journal_name_full 'Acta Crystallographica Section B'
_journal_page_first 727
_journal_page_last 736
_journal_paper_doi 10.1107/S2052520615022283
_journal_volume 71
_journal_year 2015
_chemical_formula_moiety 'Li9.81 P2.19 S12 Sn0.81'
_chemical_formula_sum 'Li9.81 P2.19 S12 Sn0.81'
_chemical_formula_weight 616.859
_space_group_IT_number 137
_symmetry_cell_setting tetragonal
_symmetry_Int_Tables_number 137
_symmetry_space_group_name_Hall 'P 4n 2n -1n'
_symmetry_space_group_name_H-M 'P 42/n m c :1'
_cell_angle_alpha 90
_cell_angle_beta 90
_cell_angle_gamma 90
_cell_formula_units_Z 2
_cell_length_a 8.81049(3)
_cell_length_b 8.81049(3)
_cell_length_c 12.79398(7)
_cell_measurement_reflns_used 338
_cell_measurement_temperature 800
_cell_volume 993.129(7)
_computing_publication_material 'Oishi, R. et. al., (2009). Nuc. Instrum. Methods Phys. Res. 600, 94-96.'
_computing_structure_refinement Z-Rietveld
_diffrn_ambient_temperature 800
_diffrn_measured_fraction_theta_full 'not evaluated'
_diffrn_measurement_device_type 'iMateria at J-Parc'
_diffrn_radiation_probe neutron
_diffrn_radiation_type neutron
_diffrn_radiation_wavelength '0.36 < lambda < 10.18 Ang'
_diffrn_source time-of-flight
_diffrn_source_type J-Parc
_exptl_crystal_colour Grey
_exptl_crystal_density_diffrn 2.063
_exptl_crystal_density_method 'not measured'
_exptl_crystal_description block
_pd_calc_method 'Rietveld Refinement'
_cod_data_source_file kc5021sup1.cif
_cod_data_source_block Li9.81Sn0.81P2.19S12_at_800K
_cod_original_cell_volume 993.129(9)
_cod_original_sg_symbol_H-M P4_2/nmc:1
_cod_database_code 2107289

loop_
_symmetry_equiv_pos_as_xyz
+x,+y,+z
-x,-y,+z
1/2-y,1/2+x,1/2+z
1/2+y,1/2-x,1/2+z
1/2-x,1/2+y,1/2-z
1/2+x,1/2-y,1/2-z
+y,+x,-z
-y,-x,-z
1/2-x,1/2-y,1/2-z
1/2+x,1/2+y,1/2-z
+y,-x,-z
-y,+x,-z
+x,-y,+z
-x,+y,+z
1/2-y,1/2-x,1/2+z
1/2+y,1/2+x,1/2+z

loop_
_atom_site_aniso_label
_atom_site_aniso_U_11
_atom_site_aniso_U_22
_atom_site_aniso_U_33
_atom_site_aniso_U_12
_atom_site_aniso_U_13
_atom_site_aniso_U_23
Li1 0.181(11) 0.050(6) 0.32(2) 0.017(6) 0.124(8) -0.027(7)
Li2 0.192(10) 0.072(5) 0.097(6) 0 0 0
Li3 0.079(4) 0.079(4) 0.67(3) -0.0004574503(46442095) 0.106(4) -0.106(4)
Li4 0.082(9) 0.230(13) 0.044(6) 0 0 0
Sn1 0.0549(13) 0.0367(12) 0.0343(11) 0 0 0
P1 0.0549(13) 0.0367(12) 0.0343(11) 0 0 0
P2 0.0398(9) 0.0398(9) 0.0476(19) 0 0 0
S1 0.0912(19) 0.0231(15) 0.0291(15) 0 0 0.0219(14)
S2 0.0781(19) 0.0530(14) 0.0961(17) 0 0 -0.0015(15)
S3 0.0529(18) 0.0531(15) 0.0468(16) 0 0 0.0325(16)

loop_
_atom_site_label
_atom_site_type_symbol
_atom_site_occupancy
_atom_site_fract_x
_atom_site_fract_y
_atom_site_fract_z
_atom_site_B_iso_or_equiv
Li1 Li 0.451(7) 0.2815(10) 0.2780(7) 0.1970(8) 14.4(6)
Li2 Li 0.798(7) 0 0.5 -0.0509(5) 9.5(3)
Li3 Li 0.795(14) 0.2452(4) 0.2452(4) 0 21.8(8)
Li4 Li 0.710(9) 0 0 0.2406(4) 9.4(4)
Sn1 Sn 0.405 0 0.5 0.69148(10) 3.31(3)
P1 P 0.595 0 0.5 0.69148(10) 3.31(3)
P2 P 1 0 0 0.5 3.35(4)
S1 S 1 0 0.18796(16) 0.40966(15) 3.77(5)
S2 S 1 0 0.2925(2) 0.1040(2) 5.98(6)
S3 S 1 0 0.6970(2) 0.79120(15) 4.02(5)

loop_
_geom_angle_atom_site_label_1
_geom_angle_atom_site_label_2
_geom_angle_atom_site_label_3
_geom_angle
_geom_angle_site_symmetry_1
_geom_angle_site_symmetry_2
_geom_angle_site_symmetry_3
S1 Li2 S1 159.2(2) 4_455 1_556 3
S1 Li2 S2 97.62(9) 4_455 1_556 2_566
S1 Li2 S3 82.1(2) 4_455 1_556 2_565
S2 Li2 S2 85.37(19) 1_556 1_556 2_566
S2 Li2 S3 96.65(15) 1_556 1_556 2_565
S2 Li2 S3 178.0(3) 1_556 1_556 1
S3 Li2 S3 81.34(18) 2_565 1_556 1
S1 Li4 S1 74.86(17) 1 1 2
S1 Li4 S2 86.70(12) 1 1 1
S1 Li4 S2 161.6(3) 1 1 2
S1 Li4 S3 96.86(7) 1 1 7_456
S2 Li4 S2 111.74(19) 1 1 2
S2 Li4 S3 85.16(6) 1 1 7_456
S3 Li4 S3 162.7(2) 7_456 1 8_656
S2 Sn1 S2 117.07(17) 3 1 4_455
S3 Sn1 S2 108.01(5) 1 1 3
S3 Sn1 S3 107.36(11) 1 1 2_565
S2 P1 S2 117.07(17) 3 1 4_455
S3 P1 S2 108.01(5) 1 1 3
S3 P1 S3 107.36(11) 1 1 2_565
S1 P2 S1 109.12(5) 1 1 7_556
S1 P2 S1 110.17(11) 1 1 2

loop_
_geom_bond_atom_site_label_1
_geom_bond_atom_site_label_2
_geom_bond_distance
_geom_bond_site_symmetry_1
_geom_bond_site_symmetry_2
Li1 S1 2.379(6) 1 6
Li1 S2 2.754(11) 1 1
Li1 S3 2.415(7) 1 4_454
Li1 S3 2.461(6) 1 8_656
Li2 S1 2.795(18) 1_556 3
Li2 S2 2.697(5) 1_556 1_556
Li2 S3 2.663(5) 1_556 1
Li3 S1 2.593(4) 1 3_554
Li3 S2 2.571(3) 1 1
Li4 S1 2.724(5) 1 1
Li4 S2 3.113(4) 1 1
Li4 S3 2.7002(18) 1 7_456
P1 S2 2.143(2) 1 4_455
P1 S3 2.154(2) 1 1
Sn1 S2 2.143(2) 1 4_455
Sn1 S3 2.1541(19) 1 1
P2 S1 2.0195(15) 1 1
Li1 Li1 1.545(15) 1 9
Li1 Li3 2.557(10) 1 1
Li1 Li4 3.530(8) 1 1
Li1 Li4 2.858(10) 1 5
Li2 Li3 3.1829(12) 1_556 1_556

_cod_database_fobs_code 2107289
